data_4022376
loop_
_publ_author_name
'Ming-Shyong Yang'
'Shyue-Sheng Lu'
'Chitneni Prasad Rao'
'Yow-Fu Tsai'
'Chun-Chen Liao'

_publ_section_title
;
 Photochemistry of Bicyclo[2.2.2]oct-7-ene-2,5-diones
 and the Corresponding 5-Hydroxyimino and 5-Methylene Derivatives
;
_journal_name_full 'Journal of Organic Chemistry'
_journal_page_first 6543
_journal_page_last 6553
_journal_paper_doi 10.1021/jo0301191
_journal_volume 68
_journal_year 2003
_chemical_formula_sum 'C24 H24 O'
_chemical_formula_weight 328.43
_chemical_name_systematic
;
 ?
;
_space_group_IT_number 19
_symmetry_cell_setting orthorhombic
_symmetry_space_group_name_Hall 'P 2ac 2ab'
_symmetry_space_group_name_H-M 'P 21 21 21'
_atom_sites_solution_hydrogens geom
_atom_sites_solution_primary direct
_atom_sites_solution_secondary difmap
_audit_creation_method SHELXL-97
_cell_angle_alpha 90.00
_cell_angle_beta 90.00
_cell_angle_gamma 90.00
_cell_formula_units_Z 4
_cell_length_a 9.2085(17)
_cell_length_b 13.517(3)
_cell_length_c 15.355(4)
_cell_measurement_reflns_used 25
_cell_measurement_temperature 295(2)
_cell_measurement_theta_max 21.50
_cell_measurement_theta_min 20.00
_cell_volume 1911.3(7)
_computing_cell_refinement 'NONIUS CAD4'
_computing_data_collection 'NONIUS CAD4'
_computing_data_reduction SHELXTL
_computing_molecular_graphics SHELXTL
_computing_publication_material SHELXTL
_computing_structure_refinement 'SHELXL-97 (Sheldrick, 1997)'
_computing_structure_solution 'SHELXS-97 (Sheldrick, 1990)'
_diffrn_ambient_temperature 295(2)
_diffrn_measured_fraction_theta_full 0.987
_diffrn_measured_fraction_theta_max 0.987
_diffrn_measurement_device_type 'NONIUS CAD4'
_diffrn_measurement_method '\w scans'
_diffrn_radiation_monochromator graphite
_diffrn_radiation_source 'fine-focus sealed tube'
_diffrn_radiation_type CuK\a
_diffrn_radiation_wavelength 1.54180
_diffrn_reflns_av_R_equivalents 0.0000
_diffrn_reflns_av_sigmaI/netI 0.0128
_diffrn_reflns_limit_h_max 10
_diffrn_reflns_limit_h_min 0
_diffrn_reflns_limit_k_max 15
_diffrn_reflns_limit_k_min 0
_diffrn_reflns_limit_l_max 18
_diffrn_reflns_limit_l_min 0
_diffrn_reflns_number 2054
_diffrn_reflns_theta_full 70.11
_diffrn_reflns_theta_max 70.11
_diffrn_reflns_theta_min 4.36
_exptl_absorpt_coefficient_mu 0.518
_exptl_absorpt_correction_type none
_exptl_crystal_density_diffrn 1.141
_exptl_crystal_density_method 'not measured'
_exptl_crystal_F_000 704
_exptl_crystal_size_max 0.50
_exptl_crystal_size_mid 0.45
_exptl_crystal_size_min 0.35
_refine_diff_density_max 0.202
_refine_diff_density_min -0.173
_refine_diff_density_rms 0.042
_refine_ls_abs_structure_details 'Flack H D (1983), Acta Cryst. A39, 876-881'
_refine_ls_abs_structure_Flack 1.3(7)
_refine_ls_extinction_coef 0.0032(8)
_refine_ls_extinction_expression Fc^*^=kFc[1+0.001xFc^2^\l^3^/sin(2\q)]^-1/4^
_refine_ls_extinction_method SHELXL
_refine_ls_goodness_of_fit_ref 1.086
_refine_ls_hydrogen_treatment mixed
_refine_ls_matrix_type full
_refine_ls_number_parameters 227
_refine_ls_number_reflns 2054
_refine_ls_number_restraints 0
_refine_ls_restrained_S_all 1.086
_refine_ls_R_factor_all 0.0544
_refine_ls_R_factor_gt 0.0496
_refine_ls_shift/su_max 0.003
_refine_ls_shift/su_mean 0.001
_refine_ls_structure_factor_coef Fsqd
_refine_ls_weighting_details 'calc w=1/[\s^2^(Fo^2^)+(0.1152P)^2^+0.0632P] where P=(Fo^2^+2Fc^2^)/3'
_refine_ls_weighting_scheme calc
_refine_ls_wR_factor_gt 0.1446
_refine_ls_wR_factor_ref 0.1518
_reflns_number_gt 1817
_reflns_number_total 2054
_reflns_threshold_expression >2sigma(I)
_cod_data_source_file jo0301191.cif
_cod_data_source_block ic3903
_cod_depositor_comments
;
The following automatic conversions were performed:
'_symmetry_cell_setting' value 'Orthorhombic' changed to 'orthorhombic'
according to '/home/saulius/struct/CIF-dictionaries/cif_core.dic'
dictionary named 'cif_core.dic' version 2.4.1 from 2010-06-29.

Automatic conversion script
Id: cif_fix_enum 1527 2010-12-29 10:47:43Z saulius 
;
_cod_database_code 4022376

loop_
_symmetry_equiv_pos_as_xyz
'x, y, z'
'-x+1/2, -y, z+1/2'
'-x, y+1/2, -z+1/2'
'x+1/2, -y+1/2, -z'

loop_
_atom_site_label
_atom_site_type_symbol
_atom_site_fract_x
_atom_site_fract_y
_atom_site_fract_z
_atom_site_U_iso_or_equiv
_atom_site_adp_type
_atom_site_occupancy
_atom_site_symmetry_multiplicity
_atom_site_calc_flag
_atom_site_refinement_flags
O O 0.0807(2) 0.63063(15) 0.90681(15) 0.0660(6) Uani 1 1 d .
C1 C 0.2064(3) 0.60879(18) 0.90501(15) 0.0464(5) Uani 1 1 d .
C2 C 0.3433(3) 0.66956(18) 0.89111(17) 0.0502(6) Uani 1 1 d .
C3 C 0.4212(3) 0.56872(17) 0.86867(16) 0.0450(5) Uani 1 1 d .
H3A H 0.4255 0.5617 0.8052 0.054 Uiso 1 1 calc R
C4 C 0.5667(3) 0.5455(2) 0.9052(2) 0.0547(6) Uani 1 1 d .
C5 C 0.5730(3) 0.5153(3) 0.9996(2) 0.0670(8) Uani 1 1 d .
H5A H 0.6519 0.4684 1.0067 0.080 Uiso 1 1 calc R
H5B H 0.5966 0.5733 1.0340 0.080 Uiso 1 1 calc R
C6 C 0.4375(3) 0.4698(2) 1.03628(18) 0.0557(6) Uani 1 1 d .
C7 C 0.3094(3) 0.46776(16) 0.99505(15) 0.0451(5) Uani 1 1 d .
C8 C 0.2883(2) 0.50868(16) 0.90312(14) 0.0401(5) Uani 1 1 d .
C9 C 0.3309(4) 0.7429(2) 0.8159(2) 0.0763(9) Uani 1 1 d .
H9A H 0.2823 0.8016 0.8356 0.114 Uiso 1 1 calc R
H9B H 0.2763 0.7135 0.7693 0.114 Uiso 1 1 calc R
H9C H 0.4262 0.7598 0.7954 0.114 Uiso 1 1 calc R
C10 C 0.3914(5) 0.7218(2) 0.9739(2) 0.0779(10) Uani 1 1 d .
H10A H 0.3369 0.7819 0.9809 0.117 Uiso 1 1 calc R
H10B H 0.4930 0.7371 0.9702 0.117 Uiso 1 1 calc R
H10C H 0.3746 0.6794 1.0231 0.117 Uiso 1 1 calc R
C11 C 0.6849(4) 0.5522(3) 0.8576(3) 0.0855(11) Uani 1 1 d .
H11A H 0.6786 0.5718 0.7997 0.103 Uiso 1 1 calc R
H11B H 0.7748 0.5372 0.8818 0.103 Uiso 1 1 calc R
C12 C 0.4564(4) 0.4296(3) 1.1277(2) 0.0785(10) Uani 1 1 d .
H12A H 0.3663 0.4017 1.1473 0.118 Uiso 1 1 calc R
H12B H 0.4847 0.4823 1.1660 0.118 Uiso 1 1 calc R
H12C H 0.5301 0.3794 1.1276 0.118 Uiso 1 1 calc R
C13 C 0.1775(3) 0.42530(18) 1.03726(15) 0.0496(6) Uani 1 1 d .
C14 C 0.0740(3) 0.4858(2) 1.07459(18) 0.0594(7) Uani 1 1 d .
H14A H 0.0893 0.5539 1.0755 0.071 Uiso 1 1 calc R
C15 C -0.0514(4) 0.4480(3) 1.1106(2) 0.0715(8) Uani 1 1 d .
H15A H -0.1192 0.4904 1.1354 0.086 Uiso 1 1 calc R
C16 C -0.0766(4) 0.3477(3) 1.1099(2) 0.0792(10) Uani 1 1 d .
H16A H -0.1621 0.3219 1.1328 0.095 Uiso 1 1 calc R
C17 C 0.0278(5) 0.2859(3) 1.0744(2) 0.0848(11) Uani 1 1 d .
H17A H 0.0131 0.2178 1.0750 0.102 Uiso 1 1 calc R
C18 C 0.1528(4) 0.3235(2) 1.0383(2) 0.0672(8) Uani 1 1 d .
H18A H 0.2213 0.2808 1.0145 0.081 Uiso 1 1 calc R
C19 C 0.2217(3) 0.43331(17) 0.84161(14) 0.0444(5) Uani 1 1 d .
C20 C 0.0737(3) 0.4121(2) 0.84471(18) 0.0600(7) Uani 1 1 d .
H20A H 0.0147 0.4450 0.8844 0.072 Uiso 1 1 calc R
C21 C 0.0137(4) 0.3428(3) 0.7896(2) 0.0739(9) Uani 1 1 d .
H21A H -0.0849 0.3284 0.7933 0.089 Uiso 1 1 calc R
C22 C 0.0984(5) 0.2949(3) 0.7291(2) 0.0753(10) Uani 1 1 d .
H22A H 0.0576 0.2492 0.6910 0.090 Uiso 1 1 calc R
C23 C 0.2434(4) 0.3154(2) 0.72595(19) 0.0698(8) Uani 1 1 d .
H23A H 0.3013 0.2824 0.6857 0.084 Uiso 1 1 calc R
C24 C 0.3063(3) 0.38372(19) 0.78094(17) 0.0540(6) Uani 1 1 d .
H24A H 0.4054 0.3965 0.7774 0.065 Uiso 1 1 calc R

loop_
_atom_site_aniso_label
_atom_site_aniso_U_11
_atom_site_aniso_U_22
_atom_site_aniso_U_33
_atom_site_aniso_U_23
_atom_site_aniso_U_13
_atom_site_aniso_U_12
O 0.0531(10) 0.0621(11) 0.0828(13) 0.0082(10) 0.0076(10) 0.0163(9)
C1 0.0506(12) 0.0449(11) 0.0438(11) -0.0010(9) -0.0011(10) 0.0091(10)
C2 0.0520(13) 0.0402(11) 0.0585(13) 0.0010(10) -0.0091(11) -0.0010(10)
C3 0.0435(12) 0.0423(11) 0.0493(11) -0.0011(9) -0.0029(10) -0.0033(10)
C4 0.0428(12) 0.0531(13) 0.0683(15) -0.0012(12) -0.0040(12) 0.0007(10)
C5 0.0539(14) 0.0727(18) 0.0743(17) 0.0078(14) -0.0208(14) -0.0030(14)
C6 0.0569(15) 0.0546(14) 0.0556(13) 0.0036(11) -0.0128(12) 0.0017(12)
C7 0.0514(12) 0.0384(11) 0.0454(10) -0.0029(9) -0.0041(10) 0.0021(9)
C8 0.0362(10) 0.0399(10) 0.0441(10) -0.0029(9) -0.0031(9) 0.0022(9)
C9 0.0721(19) 0.0634(16) 0.093(2) 0.0279(17) -0.0093(17) -0.0019(16)
C10 0.092(2) 0.0600(17) 0.0814(19) -0.0205(15) -0.0245(19) 0.0033(17)
C11 0.0477(16) 0.111(3) 0.097(2) 0.010(2) 0.0037(16) 0.0077(17)
C12 0.090(2) 0.083(2) 0.0632(17) 0.0139(16) -0.0295(17) -0.0039(19)
C13 0.0586(14) 0.0475(12) 0.0429(11) 0.0002(9) -0.0038(10) -0.0048(11)
C14 0.0690(17) 0.0547(14) 0.0544(13) 0.0003(11) 0.0055(13) 0.0018(13)
C15 0.0644(17) 0.088(2) 0.0625(16) 0.0098(15) 0.0117(14) 0.0014(17)
C16 0.073(2) 0.095(2) 0.0692(17) 0.0082(18) 0.0068(17) -0.0219(19)
C17 0.108(3) 0.0627(17) 0.084(2) 0.0018(17) 0.004(2) -0.031(2)
C18 0.086(2) 0.0482(14) 0.0672(16) -0.0025(12) 0.0086(16) -0.0087(15)
C19 0.0458(11) 0.0428(11) 0.0446(11) 0.0003(9) -0.0066(9) -0.0028(10)
C20 0.0483(14) 0.0764(18) 0.0552(13) -0.0046(13) -0.0041(11) -0.0085(13)
C21 0.0685(18) 0.083(2) 0.0703(17) -0.0035(17) -0.0146(15) -0.0278(17)
C22 0.103(3) 0.0628(17) 0.0604(15) -0.0056(14) -0.0229(17) -0.0268(18)
C23 0.094(2) 0.0562(15) 0.0598(15) -0.0163(13) -0.0039(15) -0.0005(16)
C24 0.0579(14) 0.0497(13) 0.0546(13) -0.0074(11) -0.0017(11) 0.0001(11)

loop_
_atom_type_symbol
_atom_type_description
_atom_type_scat_dispersion_real
_atom_type_scat_dispersion_imag
_atom_type_scat_source
C C 0.0181 0.0091 'International Tables Vol C Tables 4.2.6.8 and 6.1.1.4'
H H 0.0000 0.0000 'International Tables Vol C Tables 4.2.6.8 and 6.1.1.4'
O O 0.0492 0.0322 'International Tables Vol C Tables 4.2.6.8 and 6.1.1.4'

loop_
_geom_angle_atom_site_label_1
_geom_angle_atom_site_label_2
_geom_angle_atom_site_label_3
_geom_angle
O C1 C2 132.3(2)
O C1 C8 133.4(2)
C2 C1 C8 93.78(18)
C1 C2 C10 112.0(3)
C1 C2 C9 113.3(2)
C10 C2 C9 110.7(2)
C1 C2 C3 86.60(17)
C10 C2 C3 116.8(2)
C9 C2 C3 115.5(2)
C4 C3 C8 118.0(2)
C4 C3 C2 120.7(2)
C8 C3 C2 91.08(18)
C11 C4 C3 121.5(3)
C11 C4 C5 121.5(3)
C3 C4 C5 117.0(2)
C6 C5 C4 116.1(2)
C7 C6 C5 124.3(2)
C7 C6 C12 122.1(3)
C5 C6 C12 113.5(3)
C6 C7 C13 121.3(2)
C6 C7 C8 122.8(2)
C13 C7 C8 115.91(19)
C19 C8 C7 112.53(18)
C19 C8 C1 113.65(18)
C7 C8 C1 111.14(18)
C19 C8 C3 117.0(2)
C7 C8 C3 113.67(19)
C1 C8 C3 86.20(17)
C14 C13 C18 117.8(3)
C14 C13 C7 121.0(2)
C18 C13 C7 121.2(3)
C15 C14 C13 121.6(3)
C16 C15 C14 120.3(3)
C15 C16 C17 118.7(3)
C18 C17 C16 121.1(3)
C17 C18 C13 120.5(3)
C24 C19 C20 118.2(2)
C24 C19 C8 121.0(2)
C20 C19 C8 120.8(2)
C21 C20 C19 120.7(3)
C22 C21 C20 120.5(3)
C23 C22 C21 118.9(3)
C22 C23 C24 121.7(3)
C23 C24 C19 119.9(3)

loop_
_geom_bond_atom_site_label_1
_geom_bond_atom_site_label_2
_geom_bond_distance
O C1 1.195(3)
C1 C2 1.519(4)
C1 C8 1.549(3)
C2 C10 1.521(4)
C2 C9 1.527(4)
C2 C3 1.578(3)
C3 C4 1.486(3)
C3 C8 1.561(3)
C4 C11 1.314(5)
C4 C5 1.507(5)
C5 C6 1.500(4)
C6 C7 1.339(4)
C6 C12 1.515(4)
C7 C13 1.492(4)
C7 C8 1.528(3)
C8 C19 1.518(3)
C13 C14 1.381(4)
C13 C18 1.394(4)
C14 C15 1.379(4)
C15 C16 1.375(6)
C16 C17 1.386(6)
C17 C18 1.375(5)
C19 C24 1.387(4)
C19 C20 1.394(4)
C20 C21 1.377(4)
C21 C22 1.376(5)
C22 C23 1.365(6)
C23 C24 1.379(4)

loop_
_cod_related_entry_id
_cod_related_entry_database
_cod_related_entry_code
1 ChemSpider 9984284
